data_9015335
loop_
_publ_author_name
'Ma, C.'
'Beckett, J. R.'
'Rossman, G. R.'

_publ_section_title
;
 Buseckite, (Fe,Zn,Mn)S, a new mineral from the Zaklodzie meteorite
;
_journal_name_full 'American Mineralogist'
_journal_page_first 1226
_journal_page_last 1233
_journal_paper_doi 10.2138/am.2012.4110
_journal_volume 97
_journal_year 2012
_chemical_compound_source 'Zaklodzie, Poland'
_chemical_formula_sum 'Fe0.46 Mg0.04 Mn0.16 S Zn0.32'
_chemical_name_mineral Buseckite
_space_group_IT_number 186
_symmetry_space_group_name_Hall 'P 6c -2c'
_symmetry_space_group_name_H-M 'P 63 m c'
_cell_angle_alpha 90
_cell_angle_beta 90
_cell_angle_gamma 120
_cell_length_a 3.8357
_cell_length_b 3.8357
_cell_length_c 6.3002
_cell_formula_units_Z 2
_cell_volume 80.274
_database_code_amcsd 0019081
_exptl_crystal_density_diffrn 3.659
_cod_original_formula_sum 'Fe.46 Zn.32 Mn.16 Mg.04 S'
_cod_database_code 9015335

loop_
_space_group_symop_operation_xyz
x,y,z
-x,-x+y,1/2+z
x-y,x,1/2+z
-y,-x,z
-y,x-y,z
x-y,-y,1/2+z
-x,-y,1/2+z
x,x-y,z
-x+y,-x,z
y,x,1/2+z
y,-x+y,1/2+z
-x+y,y,z

loop_
_atom_site_label
_atom_site_fract_x
_atom_site_fract_y
_atom_site_fract_z
_atom_site_occupancy
Fe 0.33333 0.66667 0.00000 0.46000
Zn 0.33333 0.66667 0.00000 0.32000
Mn 0.33333 0.66667 0.00000 0.16000
Mg 0.33333 0.66667 0.00000 0.04000
S 0.33333 0.66667 0.37500 1.00000

loop_
_cod_related_entry_id
_cod_related_entry_database
_cod_related_entry_code
1 AMCSD 0019081
